data_4032349
loop_
_publ_author_name
'Chan, Chieh-Kai'
'Chen, Yu-Hsin'
'Tsai, Yu-Lin'
'Chang, Meng-Yang'

_publ_section_title
;
 Synthesis of Substituted 1,6-Diarylnaphthalenes via a Tandem Claisen
 Rearrangement and Ene Reaction Protocol.
;
_journal_issue 6
_journal_name_full 'The Journal of organic chemistry'
_journal_page_first 3317
_journal_page_last 3326
_journal_paper_doi 10.1021/acs.joc.7b00108
_journal_volume 82
_journal_year 2017
_chemical_absolute_configuration rm
_chemical_formula_sum 'C29 H24 O3'
_chemical_formula_weight 420.48
_space_group_crystal_system monoclinic
_space_group_IT_number 9
_space_group_name_Hall 'C -2yc'
_space_group_name_H-M_alt 'C 1 c 1'
_symmetry_space_group_name_Hall 'C -2yc'
_symmetry_space_group_name_H-M 'C 1 c 1'
_atom_sites_solution_hydrogens geom
_audit_creation_method SHELXL-2014/6
_cell_angle_alpha 90
_cell_angle_beta 99.609(2)
_cell_angle_gamma 90
_cell_formula_units_Z 8
_cell_length_a 17.9825(12)
_cell_length_b 7.8621(5)
_cell_length_c 31.386(2)
_cell_measurement_reflns_used 3023
_cell_measurement_temperature 100(2)
_cell_measurement_theta_max 26.0282
_cell_measurement_theta_min 2.4498
_cell_volume 4375.1(5)
_computing_cell_refinement 'SAINT V8.34A (Bruker AXS Inc., 2013)'
_computing_data_collection 'Bruker APEX2'
_computing_data_reduction 'SAINT V8.34A (Bruker AXS Inc., 2013)'
_computing_molecular_graphics 'Bruker SHELXTL'
_computing_publication_material 'Bruker SHELXTL'
_computing_structure_refinement 'SHELXL-2014/6 (Sheldrick, 2014)'
_diffrn_ambient_temperature 100(2)
_diffrn_detector_area_resol_mean 8.3333
_diffrn_measured_fraction_theta_full 1.000
_diffrn_measured_fraction_theta_max 0.997
_diffrn_measurement_device_type 'Bruker APEX-II CCD'
_diffrn_measurement_method '\f and \w scans'
_diffrn_radiation_type MoK\a
_diffrn_radiation_wavelength 0.71073
_diffrn_reflns_av_R_equivalents 0.0464
_diffrn_reflns_av_unetI/netI 0.0654
_diffrn_reflns_Laue_measured_fraction_full 1.000
_diffrn_reflns_Laue_measured_fraction_max 0.997
_diffrn_reflns_limit_h_max 17
_diffrn_reflns_limit_h_min -22
_diffrn_reflns_limit_k_max 9
_diffrn_reflns_limit_k_min -5
_diffrn_reflns_limit_l_max 39
_diffrn_reflns_limit_l_min -39
_diffrn_reflns_number 17814
_diffrn_reflns_point_group_measured_fraction_full 0.933
_diffrn_reflns_point_group_measured_fraction_max 0.915
_diffrn_reflns_theta_full 25.242
_diffrn_reflns_theta_max 26.453
_diffrn_reflns_theta_min 1.316
_exptl_absorpt_coefficient_mu 0.082
_exptl_absorpt_correction_T_max 0.9485
_exptl_absorpt_correction_T_min 0.8731
_exptl_absorpt_correction_type multi-scan
_exptl_absorpt_process_details 'SADABS V2014/4 (Bruker AXS Inc.)'
_exptl_crystal_colour colorless
_exptl_crystal_density_diffrn 1.277
_exptl_crystal_density_meas ?
_exptl_crystal_density_method 'not measured'
_exptl_crystal_description lump
_exptl_crystal_F_000 1776
_exptl_crystal_size_max 0.25
_exptl_crystal_size_mid 0.20
_exptl_crystal_size_min 0.20
_refine_diff_density_max 0.244
_refine_diff_density_min -0.209
_refine_diff_density_rms 0.044
_refine_ls_abs_structure_details
;
 Flack x determined using 2636 quotients [(I+)-(I-)]/[(I+)+(I-)]
 (Parsons, Flack and Wagner, Acta Cryst. B69 (2013) 249-259).
;
_refine_ls_abs_structure_Flack 0.0(8)
_refine_ls_extinction_method none
_refine_ls_goodness_of_fit_ref 0.999
_refine_ls_hydrogen_treatment constr
_refine_ls_matrix_type full
_refine_ls_number_parameters 579
_refine_ls_number_reflns 8261
_refine_ls_number_restraints 2
_refine_ls_restrained_S_all 0.999
_refine_ls_R_factor_all 0.0581
_refine_ls_R_factor_gt 0.0457
_refine_ls_shift/su_max 0.000
_refine_ls_shift/su_mean 0.000
_refine_ls_structure_factor_coef Fsqd
_refine_ls_weighting_details 'w=1/[\s^2^(Fo^2^)+(0.0499P)^2^] where P=(Fo^2^+2Fc^2^)/3'
_refine_ls_weighting_scheme calc
_refine_ls_wR_factor_gt 0.0964
_refine_ls_wR_factor_ref 0.1038
_reflns_Friedel_coverage 0.835
_reflns_Friedel_fraction_full 0.866
_reflns_Friedel_fraction_max 0.833
_reflns_number_gt 6929
_reflns_number_total 8261
_reflns_threshold_expression 'I > 2\s(I)'
_cod_data_source_file jo7b00108_si_005.cif
_cod_data_source_block mo_160936LT_0m
_cod_depositor_comments
;
The following automatic conversions were performed:

'_exptl_crystal_density_meas' value 'not measured' was changed to '?'
- the value is perceived as not measured.

Automatic conversion script
Id: cif_fix_values 4973 2017-02-22 13:04:09Z antanas 

 Adding full bibliography for 4032345--4032349.cif.

2020-04-04
Z value and formula fixed to values more according to usual
chemical conventions.                 miguel
;
_cod_original_formula_sum 'C58 H48 O6'
_cod_original_formula_weight 840.96
_cod_original_formula_units_Z 4
_cod_database_code 4032349
_shelx_space_group_comment
;
The symmetry employed for this shelxl refinement is uniquely defined
by the following loop, which should always be used as a source of
symmetry information in preference to the above space-group names.
They are only intended as comments.
;
_shelxl_version_number 2014/6

loop_
_space_group_symop_operation_xyz
'x, y, z'
'x, -y, z+1/2'
'x+1/2, y+1/2, z'
'x+1/2, -y+1/2, z+1/2'

loop_
_atom_site_label
_atom_site_type_symbol
_atom_site_fract_x
_atom_site_fract_y
_atom_site_fract_z
_atom_site_U_iso_or_equiv
_atom_site_adp_type
_atom_site_occupancy
_atom_site_site_symmetry_order
_atom_site_calc_flag
_atom_site_refinement_flags_posn
_atom_site_refinement_flags_adp
O1 O 0.46398(13) 0.7921(3) 0.00476(7) 0.0192(5) Uani 1 1 d . .
O2 O 0.32893(13) 0.8090(3) 0.02093(7) 0.0191(5) Uani 1 1 d . .
O3 O 0.44123(14) 0.5560(3) -0.14795(8) 0.0275(6) Uani 1 1 d . .
O4 O 0.40040(13) 0.2885(3) 0.01784(8) 0.0203(5) Uani 1 1 d . .
O5 O 0.50247(13) 0.2791(3) -0.03007(7) 0.0203(5) Uani 1 1 d . .
O6 O 0.15895(14) 0.0800(3) -0.07613(8) 0.0270(6) Uani 1 1 d . .
C1 C 0.0899(2) 0.4937(5) -0.18017(13) 0.0289(9) Uani 1 1 d . .
H1 H 0.0461 0.4640 -0.2001 0.035 Uiso 1 1 calc R U
C2 C 0.1019(2) 0.4236(5) -0.13918(12) 0.0252(8) Uani 1 1 d . .
H3 H 0.0666 0.3452 -0.1311 0.030 Uiso 1 1 calc R U
C3 C 0.16593(19) 0.4681(4) -0.10974(12) 0.0203(8) Uani 1 1 d . .
H4 H 0.1735 0.4215 -0.0814 0.024 Uiso 1 1 calc R U
C4 C 0.21894(19) 0.5807(4) -0.12161(11) 0.0181(7) Uani 1 1 d . .
C5 C 0.28614(18) 0.6293(4) -0.08953(11) 0.0158(7) Uani 1 1 d . .
C6 C 0.27519(19) 0.6902(4) -0.04896(11) 0.0170(7) Uani 1 1 d . .
H24 H 0.2256 0.6943 -0.0423 0.020 Uiso 1 1 calc R U
C7 C 0.33501(19) 0.7443(4) -0.01858(10) 0.0151(7) Uani 1 1 d . .
C8 C 0.40933(19) 0.7377(4) -0.02763(11) 0.0167(7) Uani 1 1 d . .
C9 C 0.54023(19) 0.7979(5) -0.00458(12) 0.0201(8) Uani 1 1 d . .
H21 H 0.5446 0.8873 -0.0263 0.024 Uiso 1 1 calc R U
H20 H 0.5538 0.6872 -0.0162 0.024 Uiso 1 1 calc R U
C10 C 0.59165(19) 0.8369(4) 0.03719(11) 0.0183(7) Uani 1 1 d . .
C11 C 0.61672(18) 0.6931(4) 0.06629(11) 0.0177(7) Uani 1 1 d . .
C12 C 0.57550(19) 0.5416(4) 0.06415(11) 0.0189(7) Uani 1 1 d . .
H10 H 0.5305 0.5313 0.0436 0.023 Uiso 1 1 calc R U
C13 C 0.59898(19) 0.4058(4) 0.09148(11) 0.0193(7) Uani 1 1 d . .
H11 H 0.5693 0.3052 0.0896 0.023 Uiso 1 1 calc R U
C14 C 0.66525(19) 0.4146(4) 0.12156(11) 0.0170(7) Uani 1 1 d . .
C15 C 0.69159(19) 0.2672(4) 0.14972(11) 0.0183(7) Uani 1 1 d . .
C16 C 0.7685(2) 0.2365(4) 0.16313(12) 0.0215(8) Uani 1 1 d . .
H15 H 0.8047 0.3099 0.1539 0.026 Uiso 1 1 calc R U
C17 C 0.7926(2) 0.1001(4) 0.18980(13) 0.0258(8) Uani 1 1 d . .
H14 H 0.8450 0.0805 0.1985 0.031 Uiso 1 1 calc R U
C18 C 0.7412(2) -0.0078(5) 0.20398(13) 0.0280(9) Uani 1 1 d . .
H2 H 0.7580 -0.1002 0.2226 0.034 Uiso 1 1 calc R U
C19 C 0.2055(2) 0.6503(4) -0.16313(11) 0.0208(8) Uani 1 1 d . .
H5 H 0.2406 0.7283 -0.1716 0.025 Uiso 1 1 calc R U
C20 C 0.1415(2) 0.6069(5) -0.19212(12) 0.0288(9) Uani 1 1 d . .
H6 H 0.1331 0.6550 -0.2203 0.035 Uiso 1 1 calc R U
C21 C 0.2549(2) 0.8255(5) 0.03113(12) 0.0246(8) Uani 1 1 d . .
H7 H 0.2249 0.9012 0.0101 0.037 Uiso 1 1 calc R U
H9 H 0.2581 0.8733 0.0602 0.037 Uiso 1 1 calc R U
H8 H 0.2309 0.7133 0.0301 0.037 Uiso 1 1 calc R U
C22 C 0.6649(2) 0.0205(5) 0.19066(13) 0.0273(9) Uani 1 1 d . .
H13 H 0.6291 -0.0532 0.2001 0.033 Uiso 1 1 calc R U
C23 C 0.6405(2) 0.1553(4) 0.16370(12) 0.0216(8) Uani 1 1 d . .
H12 H 0.5879 0.1720 0.1545 0.026 Uiso 1 1 calc R U
C24 C 0.70592(19) 0.5665(4) 0.12427(11) 0.0192(8) Uani 1 1 d . .
H16 H 0.7508 0.5767 0.1449 0.023 Uiso 1 1 calc R U
C25 C 0.68189(19) 0.7028(4) 0.09738(11) 0.0174(7) Uani 1 1 d . .
H17 H 0.7104 0.8050 0.1002 0.021 Uiso 1 1 calc R U
C26 C 0.6116(2) 0.9969(5) 0.04628(12) 0.0244(8) Uani 1 1 d . .
H18 H 0.6437 1.0236 0.0727 0.029 Uiso 1 1 calc R U
H19 H 0.5939 1.0849 0.0264 0.029 Uiso 1 1 calc R U
C27 C 0.42061(19) 0.6782(4) -0.06726(11) 0.0182(7) Uani 1 1 d . .
H22 H 0.4703 0.6736 -0.0737 0.022 Uiso 1 1 calc R U
C28 C 0.35971(19) 0.6238(4) -0.09834(10) 0.0149(7) Uani 1 1 d . .
C29 C 0.3789(2) 0.5486(4) -0.13797(11) 0.0195(7) Uani 1 1 d . .
H23 H 0.3403 0.4909 -0.1569 0.023 Uiso 1 1 calc R U
C30 C 0.2970(2) -0.0266(5) -0.24230(12) 0.0292(9) Uani 1 1 d . .
H25 H 0.2863 -0.0627 -0.2716 0.035 Uiso 1 1 calc R U
C31 C 0.3548(2) -0.1023(5) -0.21410(12) 0.0254(8) Uani 1 1 d . .
H48 H 0.3841 -0.1896 -0.2241 0.030 Uiso 1 1 calc R U
C32 C 0.3700(2) -0.0509(4) -0.17122(11) 0.0212(8) Uani 1 1 d . .
H27 H 0.4107 -0.1007 -0.1521 0.025 Uiso 1 1 calc R U
C33 C 0.32584(19) 0.0734(4) -0.15606(11) 0.0189(7) Uani 1 1 d . .
C34 C 0.34179(19) 0.1249(4) -0.10971(11) 0.0180(7) Uani 1 1 d . .
C35 C 0.28601(19) 0.1304(4) -0.08351(11) 0.0184(7) Uani 1 1 d . .
C36 C 0.30437(19) 0.1866(4) -0.04051(11) 0.0181(7) Uani 1 1 d . .
H46 H 0.2661 0.1923 -0.0230 0.022 Uiso 1 1 calc R U
C37 C 0.3768(2) 0.2334(4) -0.02347(11) 0.0169(7) Uani 1 1 d . .
C38 C 0.34329(19) 0.3022(5) 0.04472(11) 0.0210(8) Uani 1 1 d . .
H30 H 0.3153 0.1937 0.0445 0.025 Uiso 1 1 calc R U
H31 H 0.3071 0.3932 0.0338 0.025 Uiso 1 1 calc R U
C39 C 0.38153(19) 0.3430(4) 0.08979(11) 0.0183(7) Uani 1 1 d . .
C40 C 0.41278(18) 0.1979(4) 0.11774(11) 0.0179(7) Uani 1 1 d . .
C41 C 0.42176(19) 0.2092(4) 0.16256(11) 0.0188(7) Uani 1 1 d . .
H34 H 0.4088 0.3120 0.1755 0.023 Uiso 1 1 calc R U
C42 C 0.44907(19) 0.0740(4) 0.18868(11) 0.0189(7) Uani 1 1 d . .
H41 H 0.4550 0.0859 0.2192 0.023 Uiso 1 1 calc R U
C43 C 0.46811(18) -0.0796(4) 0.17106(11) 0.0172(7) Uani 1 1 d . .
C44 C 0.49412(18) -0.2270(4) 0.19946(11) 0.0171(7) Uani 1 1 d . .
C45 C 0.4682(2) -0.2504(5) 0.23856(11) 0.0223(8) Uani 1 1 d . .
H40 H 0.4340 -0.1704 0.2472 0.027 Uiso 1 1 calc R U
C46 C 0.4914(2) -0.3876(5) 0.26490(12) 0.0281(9) Uani 1 1 d . .
H39 H 0.4731 -0.4012 0.2914 0.034 Uiso 1 1 calc R U
C47 C 0.5412(2) -0.5052(5) 0.25297(13) 0.0313(9) Uani 1 1 d . .
H26 H 0.5573 -0.5994 0.2711 0.038 Uiso 1 1 calc R U
C48 C 0.2681(2) 0.1494(5) -0.18503(12) 0.0241(8) Uani 1 1 d . .
H29 H 0.2378 0.2349 -0.1752 0.029 Uiso 1 1 calc R U
C49 C 0.2548(2) 0.1012(5) -0.22801(12) 0.0273(9) Uani 1 1 d . .
H28 H 0.2164 0.1563 -0.2477 0.033 Uiso 1 1 calc R U
C50 C 0.3864(2) 0.5030(5) 0.10259(12) 0.0248(8) Uani 1 1 d . .
H32 H 0.4109 0.5306 0.1310 0.030 Uiso 1 1 calc R U
H33 H 0.3655 0.5907 0.0834 0.030 Uiso 1 1 calc R U
C51 C 0.46135(19) -0.0890(4) 0.12613(11) 0.0186(7) Uani 1 1 d . .
H36 H 0.4760 -0.1903 0.1132 0.022 Uiso 1 1 calc R U
C52 C 0.43393(18) 0.0457(4) 0.10023(11) 0.0182(7) Uani 1 1 d . .
H35 H 0.4293 0.0349 0.0698 0.022 Uiso 1 1 calc R U
C53 C 0.5674(2) -0.4843(5) 0.21443(12) 0.0283(9) Uani 1 1 d . .
H38 H 0.6017 -0.5647 0.2061 0.034 Uiso 1 1 calc R U
C54 C 0.5441(2) -0.3468(4) 0.18777(12) 0.0220(8) Uani 1 1 d . .
H37 H 0.5624 -0.3343 0.1613 0.026 Uiso 1 1 calc R U
C55 C 0.43291(18) 0.2267(4) -0.04974(11) 0.0166(7) Uani 1 1 d . .
C56 C 0.5590(2) 0.2953(5) -0.05702(12) 0.0258(8) Uani 1 1 d . .
H42 H 0.5703 0.1830 -0.0679 0.039 Uiso 1 1 calc R U
H43 H 0.6050 0.3437 -0.0402 0.039 Uiso 1 1 calc R U
H44 H 0.5406 0.3703 -0.0814 0.039 Uiso 1 1 calc R U
C57 C 0.4156(2) 0.1726(4) -0.09201(11) 0.0182(7) Uani 1 1 d . .
H45 H 0.4541 0.1676 -0.1093 0.022 Uiso 1 1 calc R U
C58 C 0.2091(2) 0.0669(4) -0.09765(12) 0.0212(8) Uani 1 1 d . .
H47 H 0.1979 0.0126 -0.1250 0.025 Uiso 1 1 calc R U

loop_
_atom_site_aniso_label
_atom_site_aniso_U_11
_atom_site_aniso_U_22
_atom_site_aniso_U_33
_atom_site_aniso_U_23
_atom_site_aniso_U_13
_atom_site_aniso_U_12
O1 0.0136(12) 0.0266(13) 0.0167(12) -0.0027(10) 0.0007(10) -0.0021(10)
O2 0.0160(12) 0.0259(13) 0.0162(13) -0.0033(11) 0.0043(10) 0.0010(10)
O3 0.0253(15) 0.0354(15) 0.0231(14) -0.0060(12) 0.0077(12) 0.0025(11)
O4 0.0179(13) 0.0269(13) 0.0162(12) -0.0014(11) 0.0035(10) -0.0047(10)
O5 0.0150(13) 0.0280(14) 0.0176(13) -0.0008(11) 0.0016(10) -0.0060(10)
O6 0.0217(14) 0.0315(14) 0.0276(15) 0.0038(12) 0.0032(12) -0.0081(11)
C1 0.021(2) 0.031(2) 0.031(2) -0.0063(19) -0.0048(17) 0.0004(16)
C2 0.0194(19) 0.0244(19) 0.031(2) -0.0010(17) 0.0026(17) -0.0024(15)
C3 0.0186(18) 0.0182(17) 0.0234(19) -0.0005(15) 0.0016(16) 0.0025(14)
C4 0.0158(18) 0.0171(17) 0.0208(19) -0.0026(15) 0.0015(15) 0.0020(13)
C5 0.0170(17) 0.0121(16) 0.0175(18) 0.0024(13) 0.0008(14) 0.0008(12)
C6 0.0147(17) 0.0157(16) 0.0206(18) 0.0003(14) 0.0033(14) 0.0009(13)
C7 0.0187(18) 0.0140(16) 0.0130(17) 0.0005(13) 0.0042(14) 0.0010(13)
C8 0.0167(17) 0.0146(16) 0.0182(18) 0.0018(14) 0.0010(15) -0.0025(13)
C9 0.0136(17) 0.0270(19) 0.0202(19) 0.0000(16) 0.0039(14) -0.0012(14)
C10 0.0164(18) 0.0219(18) 0.0169(18) -0.0007(14) 0.0033(15) -0.0021(14)
C11 0.0153(18) 0.0218(18) 0.0168(18) -0.0018(15) 0.0046(15) -0.0020(13)
C12 0.0164(18) 0.0219(18) 0.0178(18) -0.0026(15) 0.0014(15) -0.0025(14)
C13 0.0171(18) 0.0185(17) 0.0222(18) -0.0036(15) 0.0035(15) -0.0034(13)
C14 0.0160(18) 0.0198(17) 0.0164(17) -0.0051(15) 0.0061(14) -0.0019(13)
C15 0.0176(18) 0.0190(17) 0.0184(18) -0.0056(15) 0.0031(15) -0.0009(14)
C16 0.0190(19) 0.0235(18) 0.0223(19) -0.0042(16) 0.0044(16) 0.0006(14)
C17 0.021(2) 0.025(2) 0.030(2) -0.0022(17) 0.0002(16) 0.0035(15)
C18 0.032(2) 0.0185(18) 0.030(2) 0.0017(17) -0.0028(18) 0.0008(16)
C19 0.0235(19) 0.0219(18) 0.0167(18) -0.0005(15) 0.0029(16) 0.0009(15)
C20 0.032(2) 0.033(2) 0.020(2) -0.0002(17) 0.0006(17) 0.0032(17)
C21 0.022(2) 0.031(2) 0.022(2) -0.0065(17) 0.0096(16) -0.0030(16)
C22 0.026(2) 0.0226(19) 0.031(2) 0.0046(17) -0.0012(17) -0.0061(16)
C23 0.0181(18) 0.0205(18) 0.026(2) -0.0031(16) 0.0043(16) -0.0023(14)
C24 0.0151(18) 0.0258(19) 0.0165(18) -0.0040(15) 0.0019(15) -0.0033(14)
C25 0.0197(18) 0.0173(17) 0.0160(18) -0.0033(14) 0.0056(15) -0.0061(13)
C26 0.026(2) 0.0228(19) 0.023(2) 0.0024(16) -0.0012(16) -0.0016(15)
C27 0.0179(18) 0.0175(17) 0.0194(18) 0.0028(15) 0.0040(15) -0.0004(13)
C28 0.0211(18) 0.0109(16) 0.0126(16) 0.0033(13) 0.0023(14) 0.0007(13)
C29 0.0233(19) 0.0167(17) 0.0172(18) -0.0003(14) 0.0002(15) 0.0014(14)
C30 0.038(2) 0.033(2) 0.0176(19) -0.0037(17) 0.0062(18) -0.0154(18)
C31 0.034(2) 0.0228(19) 0.022(2) -0.0015(16) 0.0113(18) -0.0084(16)
C32 0.025(2) 0.0193(17) 0.0205(19) 0.0020(15) 0.0062(16) -0.0075(14)
C33 0.0212(19) 0.0167(17) 0.0193(18) 0.0014(15) 0.0048(15) -0.0073(14)
C34 0.0227(19) 0.0118(16) 0.0190(18) 0.0033(14) 0.0016(15) 0.0008(13)
C35 0.0178(18) 0.0159(17) 0.0197(18) 0.0052(14) -0.0016(15) -0.0002(13)
C36 0.0169(18) 0.0192(17) 0.0182(18) 0.0060(15) 0.0031(15) 0.0004(14)
C37 0.0214(18) 0.0159(16) 0.0124(17) 0.0016(14) 0.0004(14) -0.0006(13)
C38 0.0184(19) 0.0271(19) 0.0184(18) 0.0010(16) 0.0053(15) -0.0020(14)
C39 0.0166(18) 0.0214(18) 0.0180(18) 0.0013(15) 0.0062(15) -0.0022(14)
C40 0.0136(17) 0.0195(17) 0.0210(19) -0.0003(15) 0.0038(15) -0.0036(13)
C41 0.0194(19) 0.0182(17) 0.0198(18) -0.0021(15) 0.0055(15) 0.0008(13)
C42 0.0195(19) 0.0253(19) 0.0122(17) -0.0016(15) 0.0034(14) -0.0006(14)
C43 0.0134(17) 0.0180(17) 0.0205(18) 0.0030(14) 0.0038(14) -0.0016(13)
C44 0.0152(18) 0.0180(17) 0.0170(18) -0.0019(14) -0.0008(15) -0.0060(13)
C45 0.0221(19) 0.0245(19) 0.0204(19) 0.0002(15) 0.0038(16) -0.0026(15)
C46 0.030(2) 0.031(2) 0.023(2) 0.0074(17) 0.0013(17) -0.0057(16)
C47 0.039(2) 0.020(2) 0.031(2) 0.0052(17) -0.0063(19) -0.0034(17)
C48 0.025(2) 0.0238(19) 0.0223(19) 0.0009(16) 0.0005(17) -0.0045(15)
C49 0.027(2) 0.030(2) 0.022(2) 0.0052(17) -0.0034(17) -0.0095(16)
C50 0.026(2) 0.026(2) 0.021(2) 0.0020(16) 0.0013(16) 0.0014(15)
C51 0.0173(18) 0.0177(17) 0.0221(18) -0.0042(15) 0.0072(15) -0.0019(13)
C52 0.0192(18) 0.0210(17) 0.0152(18) -0.0008(14) 0.0054(15) -0.0034(14)
C53 0.032(2) 0.025(2) 0.025(2) -0.0031(17) -0.0026(17) 0.0054(16)
C54 0.025(2) 0.0227(19) 0.0180(18) -0.0004(15) 0.0027(16) -0.0020(15)
C55 0.0145(18) 0.0146(17) 0.0204(18) 0.0030(14) 0.0022(15) -0.0008(13)
C56 0.0171(19) 0.035(2) 0.026(2) 0.0008(17) 0.0059(17) -0.0062(15)
C57 0.0191(18) 0.0160(17) 0.0202(18) 0.0030(14) 0.0056(15) -0.0013(13)
C58 0.0218(19) 0.0206(18) 0.0197(19) 0.0046(16) -0.0007(16) -0.0035(15)

loop_
_atom_type_symbol
_atom_type_description
_atom_type_scat_dispersion_real
_atom_type_scat_dispersion_imag
_atom_type_scat_source
C C 0.0033 0.0016 'International Tables Vol C Tables 4.2.6.8 and 6.1.1.4'
H H 0.0000 0.0000 'International Tables Vol C Tables 4.2.6.8 and 6.1.1.4'
O O 0.0106 0.0060 'International Tables Vol C Tables 4.2.6.8 and 6.1.1.4'

loop_
_geom_angle_atom_site_label_1
_geom_angle_atom_site_label_2
_geom_angle_atom_site_label_3
_geom_angle
C8 O1 C9 116.7(3)
C7 O2 C21 117.3(3)
C37 O4 C38 116.2(3)
C55 O5 C56 116.6(3)
C20 C1 C2 120.1(4)
C20 C1 H1 120.0
C2 C1 H1 120.0
C1 C2 C3 120.0(3)
C1 C2 H3 120.0
C3 C2 H3 120.0
C2 C3 C4 120.5(3)
C2 C3 H4 119.8
C4 C3 H4 119.8
C3 C4 C19 118.5(3)
C3 C4 C5 119.7(3)
C19 C4 C5 121.7(3)
C28 C5 C6 118.1(3)
C28 C5 C4 123.2(3)
C6 C5 C4 118.7(3)
C7 C6 C5 121.4(3)
C7 C6 H24 119.3
C5 C6 H24 119.3
O2 C7 C6 124.9(3)
O2 C7 C8 114.8(3)
C6 C7 C8 120.3(3)
O1 C8 C27 125.9(3)
O1 C8 C7 115.3(3)
C27 C8 C7 118.8(3)
O1 C9 C10 107.1(3)
O1 C9 H21 110.3
C10 C9 H21 110.3
O1 C9 H20 110.3
C10 C9 H20 110.3
H21 C9 H20 108.5
C26 C10 C11 123.3(3)
C26 C10 C9 119.1(3)
C11 C10 C9 117.6(3)
C25 C11 C12 117.1(3)
C25 C11 C10 121.7(3)
C12 C11 C10 121.2(3)
C13 C12 C11 121.4(3)
C13 C12 H10 119.3
C11 C12 H10 119.3
C12 C13 C14 121.1(3)
C12 C13 H11 119.4
C14 C13 H11 119.4
C13 C14 C24 117.7(3)
C13 C14 C15 121.0(3)
C24 C14 C15 121.3(3)
C23 C15 C16 117.9(3)
C23 C15 C14 121.2(3)
C16 C15 C14 121.0(3)
C17 C16 C15 120.6(3)
C17 C16 H15 119.7
C15 C16 H15 119.7
C18 C17 C16 120.9(4)
C18 C17 H14 119.6
C16 C17 H14 119.6
C17 C18 C22 119.1(4)
C17 C18 H2 120.5
C22 C18 H2 120.5
C20 C19 C4 120.8(3)
C20 C19 H5 119.6
C4 C19 H5 119.6
C1 C20 C19 120.1(4)
C1 C20 H6 119.9
C19 C20 H6 119.9
O2 C21 H7 109.5
O2 C21 H9 109.5
H7 C21 H9 109.5
O2 C21 H8 109.5
H7 C21 H8 109.5
H9 C21 H8 109.5
C23 C22 C18 120.4(3)
C23 C22 H13 119.8
C18 C22 H13 119.8
C22 C23 C15 121.2(3)
C22 C23 H12 119.4
C15 C23 H12 119.4
C25 C24 C14 121.1(3)
C25 C24 H16 119.4
C14 C24 H16 119.4
C24 C25 C11 121.5(3)
C24 C25 H17 119.2
C11 C25 H17 119.2
C10 C26 H18 120.0
C10 C26 H19 120.0
H18 C26 H19 120.0
C8 C27 C28 121.0(3)
C8 C27 H22 119.5
C28 C27 H22 119.5
C5 C28 C27 120.5(3)
C5 C28 C29 123.0(3)
C27 C28 C29 116.4(3)
O3 C29 C28 123.8(3)
O3 C29 H23 118.1
C28 C29 H23 118.1
C49 C30 C31 120.1(4)
C49 C30 H25 119.9
C31 C30 H25 119.9
C30 C31 C32 120.1(4)
C30 C31 H48 120.0
C32 C31 H48 120.0
C31 C32 C33 120.3(4)
C31 C32 H27 119.9
C33 C32 H27 119.9
C32 C33 C48 118.9(3)
C32 C33 C34 119.7(3)
C48 C33 C34 121.4(3)
C35 C34 C57 118.9(3)
C35 C34 C33 122.8(3)
C57 C34 C33 118.3(3)
C34 C35 C36 119.8(3)
C34 C35 C58 122.9(3)
C36 C35 C58 117.1(3)
C37 C36 C35 120.9(3)
C37 C36 H46 119.5
C35 C36 H46 119.5
O4 C37 C36 125.4(3)
O4 C37 C55 115.4(3)
C36 C37 C55 119.2(3)
O4 C38 C39 108.0(3)
O4 C38 H30 110.1
C39 C38 H30 110.1
O4 C38 H31 110.1
C39 C38 H31 110.1
H30 C38 H31 108.4
C50 C39 C40 123.5(3)
C50 C39 C38 119.2(3)
C40 C39 C38 117.3(3)
C41 C40 C52 117.4(3)
C41 C40 C39 121.0(3)
C52 C40 C39 121.7(3)
C42 C41 C40 121.4(3)
C42 C41 H34 119.3
C40 C41 H34 119.3
C41 C42 C43 121.2(3)
C41 C42 H41 119.4
C43 C42 H41 119.4
C42 C43 C51 117.4(3)
C42 C43 C44 120.7(3)
C51 C43 C44 121.9(3)
C54 C44 C45 117.9(3)
C54 C44 C43 121.4(3)
C45 C44 C43 120.7(3)
C46 C45 C44 121.2(3)
C46 C45 H40 119.4
C44 C45 H40 119.4
C45 C46 C47 120.4(3)
C45 C46 H39 119.8
C47 C46 H39 119.8
C53 C47 C46 119.3(4)
C53 C47 H26 120.3
C46 C47 H26 120.3
C49 C48 C33 120.5(4)
C49 C48 H29 119.7
C33 C48 H29 119.7
C30 C49 C48 120.1(4)
C30 C49 H28 120.0
C48 C49 H28 120.0
C39 C50 H32 120.0
C39 C50 H33 120.0
H32 C50 H33 120.0
C52 C51 C43 121.2(3)
C52 C51 H36 119.4
C43 C51 H36 119.4
C51 C52 C40 121.4(3)
C51 C52 H35 119.3
C40 C52 H35 119.3
C47 C53 C54 120.5(4)
C47 C53 H38 119.7
C54 C53 H38 119.7
C53 C54 C44 120.7(3)
C53 C54 H37 119.6
C44 C54 H37 119.6
O5 C55 C57 124.9(3)
O5 C55 C37 114.7(3)
C57 C55 C37 120.5(3)
O5 C56 H42 109.5
O5 C56 H43 109.5
H42 C56 H43 109.5
O5 C56 H44 109.5
H42 C56 H44 109.5
H43 C56 H44 109.5
C55 C57 C34 120.7(3)
C55 C57 H45 119.6
C34 C57 H45 119.6
O6 C58 C35 123.4(3)
O6 C58 H47 118.3
C35 C58 H47 118.3

loop_
_geom_bond_atom_site_label_1
_geom_bond_atom_site_label_2
_geom_bond_distance
O1 C8 1.360(4)
O1 C9 1.450(4)
O2 C7 1.361(4)
O2 C21 1.426(4)
O3 C29 1.215(4)
O4 C37 1.365(4)
O4 C38 1.438(4)
O5 C55 1.363(4)
O5 C56 1.433(4)
O6 C58 1.218(4)
C1 C20 1.382(5)
C1 C2 1.383(5)
C1 H1 0.9500
C2 C3 1.395(5)
C2 H3 0.9500
C3 C4 1.396(5)
C3 H4 0.9500
C4 C19 1.397(5)
C4 C5 1.488(5)
C5 C28 1.397(5)
C5 C6 1.405(5)
C6 C7 1.380(5)
C6 H24 0.9500
C7 C8 1.413(5)
C8 C27 1.375(5)
C9 C10 1.504(5)
C9 H21 0.9900
C9 H20 0.9900
C10 C26 1.326(5)
C10 C11 1.476(5)
C11 C25 1.396(5)
C11 C12 1.399(5)
C12 C13 1.390(5)
C12 H10 0.9500
C13 C14 1.393(5)
C13 H11 0.9500
C14 C24 1.396(5)
C14 C15 1.486(5)
C15 C23 1.395(5)
C15 C16 1.399(5)
C16 C17 1.384(5)
C16 H15 0.9500
C17 C18 1.381(5)
C17 H14 0.9500
C18 C22 1.384(5)
C18 H2 0.9500
C19 C20 1.385(5)
C19 H5 0.9500
C20 H6 0.9500
C21 H7 0.9800
C21 H9 0.9800
C21 H8 0.9800
C22 C23 1.381(5)
C22 H13 0.9500
C23 H12 0.9500
C24 C25 1.388(5)
C24 H16 0.9500
C25 H17 0.9500
C26 H18 0.9500
C26 H19 0.9500
C27 C28 1.406(5)
C27 H22 0.9500
C28 C29 1.469(5)
C29 H23 0.9500
C30 C49 1.379(6)
C30 C31 1.383(6)
C30 H25 0.9500
C31 C32 1.388(5)
C31 H48 0.9500
C32 C33 1.392(5)
C32 H27 0.9500
C33 C48 1.395(5)
C33 C34 1.491(5)
C34 C35 1.400(5)
C34 C57 1.402(5)
C35 C36 1.406(5)
C35 C58 1.467(5)
C36 C37 1.373(5)
C36 H46 0.9500
C37 C55 1.407(4)
C38 C39 1.501(5)
C38 H30 0.9900
C38 H31 0.9900
C39 C50 1.319(5)
C39 C40 1.491(5)
C40 C41 1.392(5)
C40 C52 1.396(5)
C41 C42 1.382(5)
C41 H34 0.9500
C42 C43 1.394(5)
C42 H41 0.9500
C43 C51 1.397(5)
C43 C44 1.489(5)
C44 C54 1.392(5)
C44 C45 1.395(5)
C45 C46 1.381(5)
C45 H40 0.9500
C46 C47 1.381(6)
C46 H39 0.9500
C47 C53 1.379(6)
C47 H26 0.9500
C48 C49 1.383(5)
C48 H29 0.9500
C49 H28 0.9500
C50 H32 0.9500
C50 H33 0.9500
C51 C52 1.375(5)
C51 H36 0.9500
C52 H35 0.9500
C53 C54 1.389(5)
C53 H38 0.9500
C54 H37 0.9500
C55 C57 1.378(5)
C56 H42 0.9800
C56 H43 0.9800
C56 H44 0.9800
C57 H45 0.9500
C58 H47 0.9500
